data_2211271
loop_
_publ_author_name
'Sun, Yu-Xi'

_publ_section_title 4-(3-Chlorobenzylideneamino)-1,5-dimethyl-2-phenyl-1<i>H</i>-pyrazol-3(2<i>H</i>)-one
_journal_coeditor_code AT2164
_journal_issue 12
_journal_name_full 'Acta Crystallographica Section E'
_journal_page_first o5845
_journal_page_last o5847
_journal_paper_doi 10.1107/S1600536806049610
_journal_volume 62
_journal_year 2006
_chemical_formula_iupac 'C18 H16 Cl N3 O'
_chemical_formula_moiety 'C18 H16 Cl N3 O'
_chemical_formula_sum 'C18 H16 Cl N3 O'
_chemical_formula_weight 325.79
_chemical_name_systematic
;
4-(3-Chlorobenzylideneamino)-1,5-dimethyl-2-phenyl-1H-pyrazol-3(2H)-one
;
_space_group_IT_number 14
_symmetry_cell_setting monoclinic
_symmetry_space_group_name_Hall '-P 2ybc'
_symmetry_space_group_name_H-M 'P 1 21/c 1'
_atom_sites_solution_hydrogens geom
_atom_sites_solution_primary direct
_atom_sites_solution_secondary difmap
_audit_creation_method SHELXL-97
_cell_angle_alpha 90.00
_cell_angle_beta 99.6200(10)
_cell_angle_gamma 90.00
_cell_formula_units_Z 8
_cell_length_a 6.7580(5)
_cell_length_b 26.7540(19)
_cell_length_c 18.5240(13)
_cell_measurement_reflns_used 4126
_cell_measurement_temperature 298(2)
_cell_measurement_theta_max 21.966
_cell_measurement_theta_min 2.357
_cell_volume 3302.1(4)
_computing_cell_refinement 'SAINT-Plus (Bruker, 2002)'
_computing_data_collection 'SMART (Bruker, 2002)'
_computing_data_reduction SAINT-Plus
_computing_molecular_graphics 'SHELXTL (Bruker, 2002)'
_computing_publication_material SHELXTL
_computing_structure_refinement 'SHELXL97 (Sheldrick, 1997)'
_computing_structure_solution 'SHELXS97 (Sheldrick, 1997)'
_diffrn_ambient_temperature 295(2)
_diffrn_measured_fraction_theta_full 0.996
_diffrn_measured_fraction_theta_max 0.996
_diffrn_measurement_device_type 'Bruker APEX area-detector'
_diffrn_measurement_method '\f and \w'
_diffrn_radiation_monochromator graphite
_diffrn_radiation_source 'fine-focus sealed tube'
_diffrn_radiation_type MoK\a
_diffrn_radiation_wavelength 0.71073
_diffrn_reflns_av_R_equivalents 0.0393
_diffrn_reflns_av_sigmaI/netI 0.0398
_diffrn_reflns_limit_h_max 8
_diffrn_reflns_limit_h_min -8
_diffrn_reflns_limit_k_max 33
_diffrn_reflns_limit_k_min -33
_diffrn_reflns_limit_l_max 22
_diffrn_reflns_limit_l_min -23
_diffrn_reflns_number 25598
_diffrn_reflns_theta_full 26.50
_diffrn_reflns_theta_max 26.50
_diffrn_reflns_theta_min 1.35
_diffrn_standards_decay_% 0
_diffrn_standards_number 0
_exptl_absorpt_coefficient_mu 0.239
_exptl_absorpt_correction_T_max 0.9952
_exptl_absorpt_correction_T_min 0.9915
_exptl_absorpt_correction_type multi-scan
_exptl_absorpt_process_details '(SADABS; Sheldrick, 1996)'
_exptl_crystal_colour yellow
_exptl_crystal_density_diffrn 1.311
_exptl_crystal_density_method 'not measured'
_exptl_crystal_description thin_plates
_exptl_crystal_F_000 1360
_exptl_crystal_size_max 0.21
_exptl_crystal_size_mid 0.18
_exptl_crystal_size_min 0.08
_refine_diff_density_max 0.204
_refine_diff_density_min -0.274
_refine_ls_extinction_method none
_refine_ls_goodness_of_fit_ref 1.020
_refine_ls_hydrogen_treatment constr
_refine_ls_matrix_type full
_refine_ls_number_parameters 419
_refine_ls_number_reflns 6822
_refine_ls_number_restraints 0
_refine_ls_restrained_S_all 1.020
_refine_ls_R_factor_all 0.1015
_refine_ls_R_factor_gt 0.0605
_refine_ls_shift/su_max 0.000
_refine_ls_shift/su_mean 0.000
_refine_ls_structure_factor_coef Fsqd
_refine_ls_weighting_details 'calc w=1/[\s^2^(Fo^2^)+(0.0631P)^2^+0.9648P] where P=(Fo^2^+2Fc^2^)/3'
_refine_ls_weighting_scheme calc
_refine_ls_wR_factor_gt 0.1367
_refine_ls_wR_factor_ref 0.1568
_reflns_number_gt 4241
_reflns_number_total 6822
_reflns_threshold_expression I>2\s(I)
_cod_data_source_file at2164.cif
_cod_data_source_block I
_cod_original_sg_symbol_H-M 'P 21/c'
_cod_database_code 2211271
_cod_database_fobs_code 2211271

loop_
_symmetry_equiv_pos_as_xyz
'x, y, z'
'-x, y+1/2, -z+1/2'
'-x, -y, -z'
'x, -y-1/2, z-1/2'

loop_
_atom_site_type_symbol
_atom_site_label
_atom_site_fract_x
_atom_site_fract_y
_atom_site_fract_z
_atom_site_U_iso_or_equiv
_atom_site_adp_type
_atom_site_calc_flag
_atom_site_refinement_flags
_atom_site_occupancy
Cl Cl1 0.09757(16) 0.30453(3) 0.51690(5) 0.0995(3) Uani d . 1
Cl Cl2 0.45880(16) 0.72233(3) 0.98769(6) 0.1042(3) Uani d . 1
O O1 -0.1718(2) 0.58927(7) 0.62396(10) 0.0598(5) Uani d . 1
O O2 0.6831(2) 0.43270(6) 0.89140(9) 0.0583(5) Uani d . 1
N N1 0.1273(3) 0.61749(8) 0.69004(11) 0.0505(5) Uani d . 1
N N2 0.3120(3) 0.59553(8) 0.71842(11) 0.0524(5) Uani d . 1
N N3 0.0855(3) 0.49270(8) 0.61430(10) 0.0511(5) Uani d . 1
N N4 0.3821(3) 0.40657(7) 0.82388(11) 0.0497(5) Uani d . 1
N N5 0.1991(3) 0.42972(8) 0.79616(11) 0.0539(5) Uani d . 1
N N6 0.4341(3) 0.53059(7) 0.90166(10) 0.0497(5) Uani d . 1
C C1 0.0456(3) 0.65564(9) 0.73030(14) 0.0501(6) Uani d . 1
C C2 -0.0684(4) 0.69220(10) 0.69224(17) 0.0655(7) Uani d . 1
H H2 -0.0854 0.6930 0.6414 0.079 Uiso calc R 1
C C3 -0.1577(5) 0.72783(12) 0.7295(2) 0.0878(10) Uani d . 1
H H3 -0.2375 0.7524 0.7036 0.105 Uiso calc R 1
C C4 -0.1303(5) 0.72750(15) 0.8039(3) 0.0997(12) Uani d . 1
H H4 -0.1903 0.7519 0.8287 0.120 Uiso calc R 1
C C5 -0.0152(6) 0.69143(16) 0.8420(2) 0.0934(11) Uani d . 1
H H5 0.0041 0.6915 0.8929 0.112 Uiso calc R 1
C C6 0.0738(4) 0.65456(11) 0.80562(15) 0.0675(8) Uani d . 1
H H6 0.1508 0.6296 0.8316 0.081 Uiso calc R 1
C C7 0.0065(4) 0.58211(9) 0.64837(12) 0.0472(6) Uani d . 1
C C8 0.1337(3) 0.53925(9) 0.64632(12) 0.0459(6) Uani d . 1
C C9 0.3168(3) 0.54960(9) 0.68708(13) 0.0495(6) Uani d . 1
C C10 0.5019(4) 0.51925(11) 0.69785(16) 0.0645(7) Uani d . 1
H H10A 0.5989 0.5344 0.6723 0.097 Uiso calc R 1
H H10B 0.4716 0.4862 0.6791 0.097 Uiso calc R 1
H H10C 0.5556 0.5174 0.7491 0.097 Uiso calc R 1
C C11 0.4856(4) 0.62818(11) 0.73824(17) 0.0747(9) Uani d . 1
H H11A 0.5910 0.6102 0.7686 0.112 Uiso calc R 1
H H11B 0.4482 0.6566 0.7646 0.112 Uiso calc R 1
H H11C 0.5317 0.6392 0.6946 0.112 Uiso calc R 1
C C12 -0.0895(4) 0.48514(9) 0.57726(13) 0.0534(6) Uani d . 1
H H12 -0.1813 0.5113 0.5710 0.064 Uiso calc R 1
C C13 -0.1495(4) 0.43674(9) 0.54453(13) 0.0526(6) Uani d . 1
C C14 -0.0137(4) 0.39799(10) 0.54585(13) 0.0567(7) Uani d . 1
H H14 0.1191 0.4024 0.5681 0.068 Uiso calc R 1
C C15 -0.0756(5) 0.35297(10) 0.51410(14) 0.0623(7) Uani d . 1
C C16 -0.2713(5) 0.34578(11) 0.48024(15) 0.0713(8) Uani d . 1
H H16 -0.3110 0.3151 0.4589 0.086 Uiso calc R 1
C C17 -0.4066(5) 0.38397(12) 0.47821(16) 0.0750(9) Uani d . 1
H H17 -0.5383 0.3795 0.4549 0.090 Uiso calc R 1
C C18 -0.3474(4) 0.42906(11) 0.51072(15) 0.0660(7) Uani d . 1
H H18 -0.4407 0.4547 0.5101 0.079 Uiso calc R 1
C C19 0.4612(3) 0.36853(9) 0.78300(14) 0.0511(6) Uani d . 1
C C20 0.5676(4) 0.33043(10) 0.82058(17) 0.0638(7) Uani d . 1
H H20 0.5789 0.3285 0.8712 0.077 Uiso calc R 1
C C21 0.6574(5) 0.29505(12) 0.7833(2) 0.0900(11) Uani d . 1
H H21 0.7321 0.2696 0.8089 0.108 Uiso calc R 1
C C22 0.6379(6) 0.29703(16) 0.7091(3) 0.1060(14) Uani d . 1
H H22 0.6981 0.2728 0.6841 0.127 Uiso calc R 1
C C23 0.5295(6) 0.33473(16) 0.6712(2) 0.0967(12) Uani d . 1
H H23 0.5155 0.3358 0.6204 0.116 Uiso calc R 1
C C24 0.4409(4) 0.37122(12) 0.70778(16) 0.0718(8) Uani d . 1
H H24 0.3689 0.3971 0.6822 0.086 Uiso calc R 1
C C25 0.5050(3) 0.44100(9) 0.86691(12) 0.0457(6) Uani d . 1
C C26 0.3815(3) 0.48439(9) 0.86983(12) 0.0464(6) Uani d . 1
C C27 0.1978(3) 0.47499(9) 0.82847(13) 0.0480(6) Uani d . 1
C C28 0.0136(4) 0.50626(11) 0.81879(16) 0.0650(7) Uani d . 1
H H28A -0.0408 0.5088 0.7676 0.097 Uiso calc R 1
H H28B 0.0464 0.5390 0.8382 0.097 Uiso calc R 1
H H28C -0.0837 0.4912 0.8443 0.097 Uiso calc R 1
C C29 0.0237(4) 0.39868(11) 0.77027(16) 0.0685(8) Uani d . 1
H H29A -0.0556 0.3953 0.8084 0.103 Uiso calc R 1
H H29B 0.0668 0.3662 0.7571 0.103 Uiso calc R 1
H H29C -0.0554 0.4141 0.7283 0.103 Uiso calc R 1
C C30 0.6081(4) 0.53679(9) 0.94003(13) 0.0519(6) Uani d . 1
H H30 0.6944 0.5095 0.9483 0.062 Uiso calc R 1
C C31 0.6757(4) 0.58502(9) 0.97119(13) 0.0494(6) Uani d . 1
C C32 0.5484(4) 0.62619(10) 0.96573(14) 0.0577(7) Uani d . 1
H H32 0.4162 0.6234 0.9421 0.069 Uiso calc R 1
C C33 0.6200(5) 0.67098(10) 0.99568(15) 0.0644(7) Uani d . 1
C C34 0.8139(5) 0.67607(11) 1.03114(15) 0.0718(8) Uani d . 1
H H34 0.8595 0.7066 1.0513 0.086 Uiso calc R 1
C C35 0.9397(5) 0.63560(11) 1.03649(16) 0.0695(8) Uani d . 1
H H35 1.0716 0.6387 1.0604 0.083 Uiso calc R 1
C C36 0.8722(4) 0.59089(10) 1.00694(14) 0.0611(7) Uani d . 1
H H36 0.9594 0.5638 1.0107 0.073 Uiso calc R 1

loop_
_atom_site_aniso_label
_atom_site_aniso_U_11
_atom_site_aniso_U_22
_atom_site_aniso_U_33
_atom_site_aniso_U_12
_atom_site_aniso_U_13
_atom_site_aniso_U_23
Cl1 0.1351(8) 0.0605(5) 0.0957(6) 0.0254(5) -0.0017(6) -0.0059(4)
Cl2 0.1268(8) 0.0578(5) 0.1217(8) 0.0295(5) 0.0024(6) 0.0022(5)
O1 0.0420(10) 0.0645(12) 0.0699(11) -0.0016(8) 0.0004(8) -0.0069(9)
O2 0.0403(10) 0.0580(11) 0.0732(12) 0.0014(8) -0.0002(8) -0.0072(9)
N1 0.0388(11) 0.0545(12) 0.0574(12) -0.0039(9) 0.0060(9) -0.0058(10)
N2 0.0332(11) 0.0619(14) 0.0612(13) -0.0063(9) 0.0054(9) -0.0053(11)
N3 0.0514(13) 0.0533(13) 0.0503(12) -0.0049(10) 0.0133(10) 0.0007(10)
N4 0.0367(11) 0.0532(12) 0.0571(12) 0.0004(9) 0.0017(9) -0.0010(10)
N5 0.0339(11) 0.0613(14) 0.0650(13) -0.0055(10) 0.0043(9) 0.0020(11)
N6 0.0488(12) 0.0487(12) 0.0530(12) -0.0024(9) 0.0122(10) 0.0026(10)
C1 0.0413(14) 0.0502(15) 0.0599(16) -0.0085(11) 0.0116(11) -0.0088(12)
C2 0.0616(18) 0.0610(18) 0.0734(19) 0.0006(14) 0.0094(14) 0.0022(15)
C3 0.068(2) 0.061(2) 0.133(3) 0.0072(16) 0.011(2) -0.013(2)
C4 0.076(2) 0.093(3) 0.135(4) 0.001(2) 0.030(2) -0.051(3)
C5 0.090(3) 0.116(3) 0.079(2) -0.012(2) 0.028(2) -0.036(2)
C6 0.0694(19) 0.0713(19) 0.0620(18) -0.0058(15) 0.0116(14) -0.0094(15)
C7 0.0449(14) 0.0521(15) 0.0461(13) -0.0078(11) 0.0115(11) -0.0012(11)
C8 0.0442(14) 0.0493(14) 0.0465(13) -0.0061(11) 0.0143(11) -0.0005(11)
C9 0.0410(14) 0.0562(15) 0.0539(14) -0.0057(11) 0.0153(11) 0.0017(12)
C10 0.0442(15) 0.0704(18) 0.0805(19) 0.0014(13) 0.0147(13) 0.0041(15)
C11 0.0474(16) 0.082(2) 0.094(2) -0.0169(15) 0.0081(15) -0.0243(17)
C12 0.0560(16) 0.0494(15) 0.0555(15) -0.0011(12) 0.0112(13) -0.0008(12)
C13 0.0591(16) 0.0523(15) 0.0468(14) -0.0067(13) 0.0098(12) 0.0024(12)
C14 0.0633(17) 0.0547(16) 0.0493(14) -0.0028(13) 0.0016(12) 0.0001(12)
C15 0.084(2) 0.0491(16) 0.0519(15) 0.0002(14) 0.0062(14) 0.0058(12)
C16 0.096(2) 0.0532(17) 0.0590(17) -0.0218(17) -0.0026(16) 0.0061(14)
C17 0.073(2) 0.073(2) 0.072(2) -0.0208(17) -0.0068(15) 0.0070(16)
C18 0.0608(18) 0.0597(17) 0.0739(19) -0.0057(14) 0.0010(14) 0.0045(15)
C19 0.0403(14) 0.0509(15) 0.0625(16) -0.0114(11) 0.0100(12) -0.0069(13)
C20 0.0533(16) 0.0568(17) 0.0788(19) -0.0048(13) 0.0038(14) -0.0013(15)
C21 0.062(2) 0.063(2) 0.140(3) 0.0038(16) 0.003(2) -0.021(2)
C22 0.074(2) 0.106(3) 0.141(4) -0.007(2) 0.029(3) -0.064(3)
C23 0.089(3) 0.122(3) 0.081(2) -0.017(2) 0.022(2) -0.038(2)
C24 0.072(2) 0.078(2) 0.0657(19) -0.0131(16) 0.0126(15) -0.0107(16)
C25 0.0389(14) 0.0510(14) 0.0470(13) -0.0063(11) 0.0070(11) 0.0018(11)
C26 0.0410(13) 0.0498(14) 0.0495(13) -0.0008(11) 0.0106(11) 0.0058(11)
C27 0.0388(13) 0.0531(15) 0.0543(14) -0.0031(11) 0.0143(11) 0.0089(12)
C28 0.0452(15) 0.0714(18) 0.0796(19) 0.0069(13) 0.0144(13) 0.0156(15)
C29 0.0456(15) 0.0766(19) 0.0800(19) -0.0157(14) 0.0009(14) -0.0044(16)
C30 0.0525(16) 0.0497(15) 0.0538(14) 0.0026(12) 0.0100(12) 0.0029(12)
C31 0.0523(15) 0.0499(15) 0.0458(13) -0.0005(12) 0.0073(11) 0.0064(11)
C32 0.0617(17) 0.0560(16) 0.0532(15) 0.0030(13) 0.0036(12) 0.0054(12)
C33 0.084(2) 0.0480(16) 0.0593(16) 0.0075(14) 0.0062(15) 0.0075(13)
C34 0.094(2) 0.0524(17) 0.0638(18) -0.0115(16) -0.0031(16) 0.0024(14)
C35 0.0673(19) 0.0643(19) 0.0703(19) -0.0088(15) -0.0076(15) 0.0025(15)
C36 0.0623(18) 0.0563(16) 0.0618(16) 0.0027(13) 0.0023(13) 0.0058(13)

loop_
_atom_type_symbol
_atom_type_description
_atom_type_scat_dispersion_real
_atom_type_scat_dispersion_imag
_atom_type_scat_source
C C 0.0033 0.0016 'International Tables Vol C Tables 4.2.6.8 and 6.1.1.4'
H H 0.0000 0.0000 'International Tables Vol C Tables 4.2.6.8 and 6.1.1.4'
Cl Cl 0.1484 0.1585 'International Tables Vol C Tables 4.2.6.8 and 6.1.1.4'
N N 0.0061 0.0033 'International Tables Vol C Tables 4.2.6.8 and 6.1.1.4'
O O 0.0106 0.0060 'International Tables Vol C Tables 4.2.6.8 and 6.1.1.4'

loop_
_geom_angle_atom_site_label_1
_geom_angle_atom_site_label_2
_geom_angle_atom_site_label_3
_geom_angle
C7 N1 N2 108.99(19)
C7 N1 C1 122.13(19)
N2 N1 C1 120.14(19)
C9 N2 N1 107.58(18)
C9 N2 C11 124.9(2)
N1 N2 C11 118.1(2)
C12 N3 C8 119.9(2)
C25 N4 N5 108.76(19)
C25 N4 C19 122.25(19)
N5 N4 C19 120.50(19)
C27 N5 N4 107.73(18)
C27 N5 C29 126.1(2)
N4 N5 C29 119.1(2)
C30 N6 C26 119.8(2)
C2 C1 C6 120.6(3)
C2 C1 N1 118.4(2)
C6 C1 N1 120.9(2)
C1 C2 C3 119.6(3)
C1 C2 H2 120.2
C3 C2 H2 120.2
C4 C3 C2 120.5(3)
C4 C3 H3 119.7
C2 C3 H3 119.7
C3 C4 C5 120.0(3)
C3 C4 H4 120.0
C5 C4 H4 120.0
C4 C5 C6 120.6(3)
C4 C5 H5 119.7
C6 C5 H5 119.7
C1 C6 C5 118.6(3)
C1 C6 H6 120.7
C5 C6 H6 120.7
O1 C7 N1 123.0(2)
O1 C7 C8 131.9(2)
N1 C7 C8 105.0(2)
C9 C8 N3 122.8(2)
C9 C8 C7 108.3(2)
N3 C8 C7 128.7(2)
N2 C9 C8 109.5(2)
N2 C9 C10 121.2(2)
C8 C9 C10 129.2(2)
C9 C10 H10A 109.5
C9 C10 H10B 109.5
H10A C10 H10B 109.5
C9 C10 H10C 109.5
H10A C10 H10C 109.5
H10B C10 H10C 109.5
N2 C11 H11A 109.5
N2 C11 H11B 109.5
H11A C11 H11B 109.5
N2 C11 H11C 109.5
H11A C11 H11C 109.5
H11B C11 H11C 109.5
N3 C12 C13 122.1(2)
N3 C12 H12 119.0
C13 C12 H12 119.0
C14 C13 C18 118.8(2)
C14 C13 C12 121.4(2)
C18 C13 C12 119.8(2)
C15 C14 C13 119.7(3)
C15 C14 H14 120.1
C13 C14 H14 120.1
C14 C15 C16 121.1(3)
C14 C15 Cl1 119.0(2)
C16 C15 Cl1 119.9(2)
C17 C16 C15 119.6(3)
C17 C16 H16 120.2
C15 C16 H16 120.2
C16 C17 C18 119.9(3)
C16 C17 H17 120.0
C18 C17 H17 120.0
C17 C18 C13 120.8(3)
C17 C18 H18 119.6
C13 C18 H18 119.6
C20 C19 C24 120.5(3)
C20 C19 N4 118.3(2)
C24 C19 N4 121.1(2)
C19 C20 C21 119.8(3)
C19 C20 H20 120.1
C21 C20 H20 120.1
C22 C21 C20 120.4(4)
C22 C21 H21 119.8
C20 C21 H21 119.8
C21 C22 C23 120.0(4)
C21 C22 H22 120.0
C23 C22 H22 120.0
C22 C23 C24 120.5(4)
C22 C23 H23 119.7
C24 C23 H23 119.7
C19 C24 C23 118.7(3)
C19 C24 H24 120.6
C23 C24 H24 120.6
O2 C25 N4 122.8(2)
O2 C25 C26 132.0(2)
N4 C25 C26 105.12(19)
C27 C26 N6 123.0(2)
C27 C26 C25 108.0(2)
N6 C26 C25 128.8(2)
N5 C27 C26 109.9(2)
N5 C27 C28 121.2(2)
C26 C27 C28 128.9(2)
C27 C28 H28A 109.5
C27 C28 H28B 109.5
H28A C28 H28B 109.5
C27 C28 H28C 109.5
H28A C28 H28C 109.5
H28B C28 H28C 109.5
N5 C29 H29A 109.5
N5 C29 H29B 109.5
H29A C29 H29B 109.5
N5 C29 H29C 109.5
H29A C29 H29C 109.5
H29B C29 H29C 109.5
N6 C30 C31 122.3(2)
N6 C30 H30 118.9
C31 C30 H30 118.9
C36 C31 C32 118.4(2)
C36 C31 C30 120.0(2)
C32 C31 C30 121.6(2)
C33 C32 C31 119.3(3)
C33 C32 H32 120.4
C31 C32 H32 120.4
C34 C33 C32 121.6(3)
C34 C33 Cl2 119.7(2)
C32 C33 Cl2 118.7(2)
C35 C34 C33 119.2(3)
C35 C34 H34 120.4
C33 C34 H34 120.4
C36 C35 C34 120.2(3)
C36 C35 H35 119.9
C34 C35 H35 119.9
C35 C36 C31 121.3(3)
C35 C36 H36 119.3
C31 C36 H36 119.3

loop_
_geom_bond_atom_site_label_1
_geom_bond_atom_site_label_2
_geom_bond_distance
Cl1 C15 1.741(3)
Cl2 C33 1.744(3)
O1 C7 1.229(3)
O2 C25 1.233(3)
N1 C7 1.396(3)
N1 N2 1.400(3)
N1 C1 1.428(3)
N2 C9 1.362(3)
N2 C11 1.459(3)
N3 C12 1.280(3)
N3 C8 1.394(3)
N4 C25 1.397(3)
N4 N5 1.401(3)
N4 C19 1.425(3)
N5 C27 1.352(3)
N5 C29 1.461(3)
N6 C30 1.279(3)
N6 C26 1.390(3)
C1 C2 1.366(4)
C1 C6 1.377(4)
C2 C3 1.375(4)
C2 H2 0.9300
C3 C4 1.359(5)
C3 H3 0.9300
C4 C5 1.361(5)
C4 H4 0.9300
C5 C6 1.386(4)
C5 H5 0.9300
C6 H6 0.9300
C7 C8 1.437(3)
C8 C9 1.366(3)
C9 C10 1.477(3)
C10 H10A 0.9600
C10 H10B 0.9600
C10 H10C 0.9600
C11 H11A 0.9600
C11 H11B 0.9600
C11 H11C 0.9600
C12 C13 1.458(3)
C12 H12 0.9300
C13 C14 1.382(3)
C13 C18 1.394(4)
C14 C15 1.375(4)
C14 H14 0.9300
C15 C16 1.379(4)
C16 C17 1.367(4)
C16 H16 0.9300
C17 C18 1.377(4)
C17 H17 0.9300
C18 H18 0.9300
C19 C20 1.369(4)
C19 C24 1.379(4)
C20 C21 1.372(4)
C20 H20 0.9300
C21 C22 1.359(5)
C21 H21 0.9300
C22 C23 1.369(5)
C22 H22 0.9300
C23 C24 1.380(4)
C23 H23 0.9300
C24 H24 0.9300
C25 C26 1.436(3)
C26 C27 1.369(3)
C27 C28 1.485(3)
C28 H28A 0.9600
C28 H28B 0.9600
C28 H28C 0.9600
C29 H29A 0.9600
C29 H29B 0.9600
C29 H29C 0.9600
C30 C31 1.456(3)
C30 H30 0.9300
C31 C36 1.391(3)
C31 C32 1.391(3)
C32 C33 1.374(4)
C32 H32 0.9300
C33 C34 1.371(4)
C34 C35 1.370(4)
C34 H34 0.9300
C35 C36 1.362(4)
C35 H35 0.9300
C36 H36 0.9300

loop_
_geom_torsion_atom_site_label_1
_geom_torsion_atom_site_label_2
_geom_torsion_atom_site_label_3
_geom_torsion_atom_site_label_4
_geom_torsion
C7 N1 N2 C9 8.0(2)
C1 N1 N2 C9 156.2(2)
C7 N1 N2 C11 156.2(2)
C1 N1 N2 C11 -55.6(3)
C25 N4 N5 C27 -7.6(2)
C19 N4 N5 C27 -156.3(2)
C25 N4 N5 C29 -160.1(2)
C19 N4 N5 C29 51.2(3)
C7 N1 C1 C2 -67.9(3)
N2 N1 C1 C2 148.1(2)
C7 N1 C1 C6 109.5(3)
N2 N1 C1 C6 -34.5(3)
C6 C1 C2 C3 -0.8(4)
N1 C1 C2 C3 176.5(2)
C1 C2 C3 C4 1.3(5)
C2 C3 C4 C5 -0.6(6)
C3 C4 C5 C6 -0.6(6)
C2 C1 C6 C5 -0.3(4)
N1 C1 C6 C5 -177.6(2)
C4 C5 C6 C1 1.0(5)
N2 N1 C7 O1 171.3(2)
C1 N1 C7 O1 23.8(4)
N2 N1 C7 C8 -5.9(2)
C1 N1 C7 C8 -153.4(2)
C12 N3 C8 C9 179.3(2)
C12 N3 C8 C7 4.5(4)
O1 C7 C8 C9 -175.1(3)
N1 C7 C8 C9 1.8(3)
O1 C7 C8 N3 0.4(4)
N1 C7 C8 N3 177.2(2)
N1 N2 C9 C8 -6.9(3)
C11 N2 C9 C8 -152.4(2)
N1 N2 C9 C10 171.8(2)
C11 N2 C9 C10 26.3(4)
N3 C8 C9 N2 -172.6(2)
C7 C8 C9 N2 3.2(3)
N3 C8 C9 C10 8.8(4)
C7 C8 C9 C10 -175.4(2)
C8 N3 C12 C13 -178.1(2)
N3 C12 C13 C14 -6.4(4)
N3 C12 C13 C18 173.9(2)
C18 C13 C14 C15 0.0(4)
C12 C13 C14 C15 -179.7(2)
C13 C14 C15 C16 0.5(4)
C13 C14 C15 Cl1 -179.59(19)
C14 C15 C16 C17 -0.1(4)
Cl1 C15 C16 C17 -180.0(2)
C15 C16 C17 C18 -0.8(4)
C16 C17 C18 C13 1.4(4)
C14 C13 C18 C17 -0.9(4)
C12 C13 C18 C17 178.7(2)
C25 N4 C19 C20 69.3(3)
N5 N4 C19 C20 -146.3(2)
C25 N4 C19 C24 -107.3(3)
N5 N4 C19 C24 37.1(3)
C24 C19 C20 C21 1.1(4)
N4 C19 C20 C21 -175.6(2)
C19 C20 C21 C22 -1.4(5)
C20 C21 C22 C23 0.6(6)
C21 C22 C23 C24 0.6(6)
C20 C19 C24 C23 0.1(4)
N4 C19 C24 C23 176.6(3)
C22 C23 C24 C19 -0.9(5)
N5 N4 C25 O2 -171.5(2)
C19 N4 C25 O2 -23.5(4)
N5 N4 C25 C26 5.4(2)
C19 N4 C25 C26 153.4(2)
C30 N6 C26 C27 179.6(2)
C30 N6 C26 C25 -7.0(4)
O2 C25 C26 C27 175.1(2)
N4 C25 C26 C27 -1.4(2)
O2 C25 C26 N6 1.0(4)
N4 C25 C26 N6 -175.5(2)
N4 N5 C27 C26 6.8(3)
C29 N5 C27 C26 156.8(2)
N4 N5 C27 C28 -171.5(2)
C29 N5 C27 C28 -21.5(4)
N6 C26 C27 N5 171.2(2)
C25 C26 C27 N5 -3.4(3)
N6 C26 C27 C28 -10.8(4)
C25 C26 C27 C28 174.7(2)
C26 N6 C30 C31 176.4(2)
N6 C30 C31 C36 -174.3(2)
N6 C30 C31 C32 5.2(4)
C36 C31 C32 C33 -0.1(4)
C30 C31 C32 C33 -179.6(2)
C31 C32 C33 C34 -0.3(4)
C31 C32 C33 Cl2 179.50(19)
C32 C33 C34 C35 0.4(5)
Cl2 C33 C34 C35 -179.4(2)
C33 C34 C35 C36 -0.1(5)
C34 C35 C36 C31 -0.3(4)
C32 C31 C36 C35 0.4(4)
C30 C31 C36 C35 179.9(3)

loop_
_cod_related_entry_id
_cod_related_entry_database
_cod_related_entry_code
1 ChemSpider 619264
